data_4102105
loop_
_publ_author_name
'Satoshi Takamizawa'
'Ei-ichi Nataka'
'Takamasa Akatsuka'
'Ryosuke Miyake'
'Yoshiki Kakizaki'
'Hirotoshi Takeuchi'
'Goro Maruta'
'Sadamu Takeda'

_publ_section_title
;
 Crystal Transformation and Host Molecular Motions in CO2 Adsorption
 Process of a Metal Benzoate Pyrazine (MII= Rh, Cu)
;
_journal_name_full 'Journal of the American Chemical Society'
_journal_page_first 3783
_journal_page_last 3792
_journal_paper_doi 10.1021/ja9091598
_journal_volume 132
_journal_year 2010
_chemical_formula_sum 'C35 H24 Cu2 N2 O14'
_chemical_formula_weight 823.66
_chemical_name_systematic
; 
 ? 
;
_space_group_IT_number 2
_symmetry_cell_setting triclinic
_symmetry_space_group_name_Hall '-P 1'
_symmetry_space_group_name_H-M 'P -1'
_atom_sites_solution_hydrogens geom
_atom_sites_solution_primary direct
_atom_sites_solution_secondary difmap
_audit_creation_method SHELXL-97
_cell_angle_alpha 70.584(3)
_cell_angle_beta 66.008(3)
_cell_angle_gamma 63.084(3)
_cell_formula_units_Z 1
_cell_length_a 9.6214(15)
_cell_length_b 10.2423(16)
_cell_length_c 10.9393(17)
_cell_measurement_temperature 90
_cell_volume 863.5(2)
_computing_cell_refinement 'Bruker SMART'
_computing_data_collection 'Bruker SMART'
_computing_data_reduction 'Bruker SAINT'
_computing_molecular_graphics 'Bruker SHELXTL'
_computing_publication_material 'Bruker SHELXTL'
_computing_structure_refinement 'SHELXL-97 (Sheldrick, 1997)'
_computing_structure_solution 'SHELXS-97 (Sheldrick, 1990)'
_diffrn_ambient_temperature 90
_diffrn_detector_area_resol_mean 8.366
_diffrn_measured_fraction_theta_full 0.973
_diffrn_measured_fraction_theta_max 0.973
_diffrn_measurement_device_type 'CCD area detector'
_diffrn_measurement_method 'phi and omega scans'
_diffrn_radiation_monochromator graphite
_diffrn_radiation_source 'fine-focus sealed tube'
_diffrn_radiation_type MoK\a
_diffrn_radiation_wavelength 0.71073
_diffrn_reflns_av_R_equivalents 0.0249
_diffrn_reflns_av_sigmaI/netI 0.0609
_diffrn_reflns_limit_h_max 12
_diffrn_reflns_limit_h_min -12
_diffrn_reflns_limit_k_max 8
_diffrn_reflns_limit_k_min -13
_diffrn_reflns_limit_l_max 14
_diffrn_reflns_limit_l_min -14
_diffrn_reflns_number 6336
_diffrn_reflns_theta_full 28.33
_diffrn_reflns_theta_max 28.33
_diffrn_reflns_theta_min 2.07
_exptl_absorpt_coefficient_mu 1.305
_exptl_absorpt_correction_T_max 0.9496
_exptl_absorpt_correction_T_min 0.6233
_exptl_absorpt_correction_type empirical
_exptl_absorpt_process_details
;
SADABS; sheldrick, 1996
;
_exptl_crystal_colour blue
_exptl_crystal_density_diffrn 1.584
_exptl_crystal_density_method 'not measured'
_exptl_crystal_description plate
_exptl_crystal_F_000 418
_exptl_crystal_size_max 0.40
_exptl_crystal_size_mid 0.32
_exptl_crystal_size_min 0.04
_refine_diff_density_max 2.335
_refine_diff_density_min -0.899
_refine_diff_density_rms 0.139
_refine_ls_extinction_method none
_refine_ls_goodness_of_fit_ref 1.185
_refine_ls_hydrogen_treatment constr
_refine_ls_matrix_type full
_refine_ls_number_parameters 241
_refine_ls_number_reflns 4187
_refine_ls_number_restraints 60
_refine_ls_restrained_S_all 1.188
_refine_ls_R_factor_all 0.0648
_refine_ls_R_factor_gt 0.0575
_refine_ls_shift/su_max 0.000
_refine_ls_shift/su_mean 0.000
_refine_ls_structure_factor_coef Fsqd
_refine_ls_weighting_details 'calc w=1/[\s^2^(Fo^2^)+(0.0317P)^2^+4.6681P] where P=(Fo^2^+2Fc^2^)/3'
_refine_ls_weighting_scheme calc
_refine_ls_wR_factor_gt 0.1620
_refine_ls_wR_factor_ref 0.1655
_reflns_number_gt 3673
_reflns_number_total 4187
_reflns_threshold_expression >2sigma(I)
_cod_data_source_file ja9091598_si_001_06.cif
_cod_data_source_block 60802a1_1b_3CO2
_cod_database_code 4102105

loop_
_symmetry_equiv_pos_as_xyz
'x, y, z'
'-x, -y, -z'

loop_
_atom_site_label
_atom_site_type_symbol
_atom_site_fract_x
_atom_site_fract_y
_atom_site_fract_z
_atom_site_U_iso_or_equiv
_atom_site_adp_type
_atom_site_occupancy
_atom_site_symmetry_multiplicity
_atom_site_calc_flag
_atom_site_refinement_flags
_atom_site_disorder_assembly
_atom_site_disorder_group
C1 C 0.3338(5) 0.7488(5) 0.5776(4) 0.0156(8) Uani 1 1 d . . .
C2 C 0.2313(5) 0.8980(5) 0.6170(4) 0.0159(8) Uani 1 1 d . . .
C3 C 0.0623(5) 0.9555(5) 0.6397(5) 0.0198(9) Uani 1 1 d . . .
H3 H 0.0126 0.8995 0.6296 0.024 Uiso 1 1 calc R . .
C4 C -0.0330(6) 1.0942(5) 0.6768(5) 0.0243(10) Uani 1 1 d . . .
H4 H -0.1476 1.1337 0.6910 0.029 Uiso 1 1 calc R . .
C5 C 0.0386(7) 1.1747(5) 0.6933(5) 0.0264(10) Uani 1 1 d . . .
H5 H -0.0275 1.2685 0.7210 0.032 Uiso 1 1 calc R . .
C6 C 0.2070(7) 1.1198(5) 0.6697(5) 0.0263(10) Uani 1 1 d . . .
H6 H 0.2557 1.1764 0.6801 0.032 Uiso 1 1 calc R . .
C7 C 0.3034(6) 0.9819(5) 0.6310(4) 0.0202(9) Uani 1 1 d . . .
H7 H 0.4185 0.9445 0.6139 0.024 Uiso 1 1 calc R . .
C8 C 0.4635(5) 0.3639(5) 0.7454(4) 0.0184(8) Uani 1 1 d . . .
C9 C 0.4430(5) 0.2855(5) 0.8896(4) 0.0196(8) Uani 1 1 d . . .
C10 C 0.3293(6) 0.2173(5) 0.9545(5) 0.0240(9) Uani 1 1 d . . .
H10 H 0.2648 0.2196 0.9067 0.029 Uiso 1 1 calc R . .
C11 C 0.3094(7) 0.1452(6) 1.0899(5) 0.0305(11) Uani 1 1 d . . .
H11 H 0.2321 0.0978 1.1343 0.037 Uiso 1 1 calc R . .
C12 C 0.4034(7) 0.1431(7) 1.1595(5) 0.0359(12) Uani 1 1 d . . .
H12 H 0.3898 0.0945 1.2518 0.043 Uiso 1 1 calc R . .
C13 C 0.5150(7) 0.2106(7) 1.0957(6) 0.0373(13) Uani 1 1 d . . .
H13 H 0.5784 0.2087 1.1444 0.045 Uiso 1 1 calc R . .
C14 C 0.5377(7) 0.2821(6) 0.9604(5) 0.0289(11) Uani 1 1 d . . .
H14 H 0.6164 0.3280 0.9166 0.035 Uiso 1 1 calc R . .
C15 C 0.1424(5) 0.4331(5) 0.4129(4) 0.0167(8) Uani 1 1 d . . .
H15 H 0.2421 0.3856 0.3492 0.020 Uiso 1 1 calc R . .
C16 C 0.0039(5) 0.5576(4) 0.5914(4) 0.0150(8) Uani 1 1 d . . .
H16 H 0.0031 0.6001 0.6569 0.018 Uiso 1 1 calc R . .
C1S C 0.1287(8) 0.5793(7) 0.9911(6) 0.0408(14) Uani 1 1 d U . .
C2S C 0.0000 1.0000 1.0000 0.0405(19) Uani 1 2 d SU . .
Cu1 Cu 0.37154(6) 0.48737(6) 0.50267(5) 0.01285(15) Uani 1 1 d U . .
N1 N 0.1458(4) 0.4895(4) 0.5045(4) 0.0153(7) Uani 1 1 d U . .
O1 O 0.2620(4) 0.6805(3) 0.5626(3) 0.0182(6) Uani 1 1 d . . .
O2 O 0.4851(4) 0.7021(4) 0.5604(3) 0.0210(7) Uani 1 1 d . . .
O3 O 0.3624(4) 0.3805(4) 0.6904(3) 0.0207(6) Uani 1 1 d . . .
O4 O 0.5815(4) 0.4082(4) 0.6875(3) 0.0220(7) Uani 1 1 d . . .
O1S O 0.0959(6) 0.6033(5) 0.8935(5) 0.0504(12) Uani 1 1 d U . .
O2S O 0.1610(6) 0.5552(5) 1.0893(5) 0.0508(12) Uani 1 1 d U . .
O3S O 0.0202(8) 0.8906(5) 0.9784(5) 0.0636(15) Uani 1 1 d U . .

loop_
_atom_site_aniso_label
_atom_site_aniso_U_11
_atom_site_aniso_U_22
_atom_site_aniso_U_33
_atom_site_aniso_U_23
_atom_site_aniso_U_13
_atom_site_aniso_U_12
C1 0.0130(18) 0.021(2) 0.0139(19) -0.0031(15) -0.0041(15) -0.0073(16)
C2 0.0178(19) 0.0162(19) 0.0133(18) -0.0015(15) -0.0052(15) -0.0063(16)
C3 0.019(2) 0.017(2) 0.019(2) -0.0030(16) -0.0060(17) -0.0031(16)
C4 0.022(2) 0.019(2) 0.021(2) -0.0025(17) -0.0065(18) 0.0011(17)
C5 0.039(3) 0.013(2) 0.018(2) -0.0016(16) -0.009(2) -0.0025(19)
C6 0.043(3) 0.019(2) 0.020(2) -0.0018(17) -0.011(2) -0.014(2)
C7 0.024(2) 0.019(2) 0.018(2) -0.0012(16) -0.0086(17) -0.0085(17)
C8 0.0176(19) 0.0161(19) 0.017(2) -0.0057(16) -0.0031(16) -0.0029(16)
C9 0.019(2) 0.018(2) 0.017(2) -0.0029(16) -0.0043(16) -0.0035(16)
C10 0.027(2) 0.022(2) 0.018(2) -0.0014(17) -0.0054(18) -0.0078(18)
C11 0.031(3) 0.032(3) 0.022(2) 0.004(2) -0.004(2) -0.017(2)
C12 0.038(3) 0.042(3) 0.020(2) 0.004(2) -0.011(2) -0.015(3)
C13 0.039(3) 0.048(3) 0.025(3) 0.004(2) -0.018(2) -0.016(3)
C14 0.030(3) 0.035(3) 0.020(2) 0.002(2) -0.0084(19) -0.014(2)
C15 0.0113(17) 0.020(2) 0.017(2) -0.0050(16) -0.0044(15) -0.0036(15)
C16 0.0144(18) 0.0135(18) 0.0177(19) -0.0001(15) -0.0079(15) -0.0048(15)
C1S 0.048(3) 0.029(3) 0.033(3) -0.012(2) -0.004(2) -0.006(2)
C2S 0.064(5) 0.031(4) 0.026(4) 0.002(3) -0.017(3) -0.019(4)
Cu1 0.0078(2) 0.0156(3) 0.0173(3) -0.00295(18) -0.00492(18) -0.00513(17)
N1 0.0139(16) 0.0170(17) 0.0184(17) -0.0020(14) -0.0035(13) -0.0105(13)
O1 0.0112(13) 0.0185(15) 0.0282(17) -0.0085(13) -0.0066(12) -0.0048(11)
O2 0.0124(14) 0.0225(16) 0.0309(18) -0.0125(13) -0.0054(13) -0.0045(12)
O3 0.0206(15) 0.0250(16) 0.0180(15) -0.0005(12) -0.0066(12) -0.0114(13)
O4 0.0163(15) 0.0321(18) 0.0176(15) 0.0006(13) -0.0070(12) -0.0109(13)
O1S 0.058(3) 0.041(2) 0.036(2) -0.0138(19) -0.013(2) -0.001(2)
O2S 0.060(3) 0.047(3) 0.041(2) -0.015(2) -0.017(2) -0.010(2)
O3S 0.121(5) 0.039(3) 0.036(2) -0.0032(19) -0.024(3) -0.035(3)

loop_
_atom_type_symbol
_atom_type_description
_atom_type_scat_dispersion_real
_atom_type_scat_dispersion_imag
_atom_type_scat_source
C C 0.0033 0.0016 'International Tables Vol C Tables 4.2.6.8 and 6.1.1.4'
H H 0.0000 0.0000 'International Tables Vol C Tables 4.2.6.8 and 6.1.1.4'
Cu Cu 0.3201 1.2651 'International Tables Vol C Tables 4.2.6.8 and 6.1.1.4'
N N 0.0061 0.0033 'International Tables Vol C Tables 4.2.6.8 and 6.1.1.4'
O O 0.0106 0.0060 'International Tables Vol C Tables 4.2.6.8 and 6.1.1.4'

loop_
_geom_angle_atom_site_label_1
_geom_angle_atom_site_label_2
_geom_angle_atom_site_label_3
_geom_angle
_geom_angle_site_symmetry_1
_geom_angle_site_symmetry_3
_geom_angle_publ_flag
O2 C1 O1 125.6(4) . . ?
O2 C1 C2 117.2(4) . . ?
O1 C1 C2 117.2(4) . . ?
C3 C2 C7 119.5(4) . . ?
C3 C2 C1 120.2(4) . . ?
C7 C2 C1 120.3(4) . . ?
C4 C3 C2 120.1(4) . . ?
C5 C4 C3 120.0(5) . . ?
C4 C5 C6 120.6(4) . . ?
C7 C6 C5 119.8(5) . . ?
C6 C7 C2 120.0(4) . . ?
O4 C8 O3 125.0(4) . . ?
O4 C8 C9 117.0(4) . . ?
O3 C8 C9 117.9(4) . . ?
C10 C9 C14 119.8(4) . . ?
C10 C9 C8 120.3(4) . . ?
C14 C9 C8 119.9(4) . . ?
C9 C10 C11 120.1(5) . . ?
C12 C11 C10 119.6(5) . . ?
C13 C12 C11 120.2(5) . . ?
C12 C13 C14 121.1(5) . . ?
C13 C14 C9 119.2(5) . . ?
N1 C15 C16 121.3(4) . 2_566 ?
N1 C16 C15 120.6(4) . 2_566 ?
O1S C1S O2S 179.7(8) . . ?
O3S C2S O3S 180.0(5) 2_577 . ?
O2 Cu1 O1 170.35(12) 2_666 . ?
O2 Cu1 O3 88.77(14) 2_666 . ?
O1 Cu1 O3 91.11(14) . . ?
O2 Cu1 O4 89.15(15) 2_666 2_666 ?
O1 Cu1 O4 89.29(14) . 2_666 ?
O3 Cu1 O4 169.98(13) . 2_666 ?
O2 Cu1 N1 97.16(13) 2_666 . ?
O1 Cu1 N1 92.43(13) . . ?
O3 Cu1 N1 97.10(13) . . ?
O4 Cu1 N1 92.89(13) 2_666 . ?
O2 Cu1 Cu1 87.85(9) 2_666 2_666 ?
O1 Cu1 Cu1 82.52(9) . 2_666 ?
O3 Cu1 Cu1 85.37(10) . 2_666 ?
O4 Cu1 Cu1 84.76(9) 2_666 2_666 ?
N1 Cu1 Cu1 174.44(10) . 2_666 ?
C15 N1 C16 118.2(4) . . ?
C15 N1 Cu1 121.1(3) . . ?
C16 N1 Cu1 120.5(3) . . ?
C1 O1 Cu1 124.8(3) . . ?
C1 O2 Cu1 119.2(3) . 2_666 ?
C8 O3 Cu1 122.0(3) . . ?
C8 O4 Cu1 122.8(3) . 2_666 ?

loop_
_geom_bond_atom_site_label_1
_geom_bond_atom_site_label_2
_geom_bond_distance
_geom_bond_site_symmetry_2
_geom_bond_publ_flag
C1 O2 1.261(5) . ?
C1 O1 1.265(5) . ?
C1 C2 1.491(6) . ?
C2 C3 1.398(6) . ?
C2 C7 1.399(6) . ?
C3 C4 1.388(6) . ?
C4 C5 1.379(7) . ?
C5 C6 1.392(8) . ?
C6 C7 1.388(6) . ?
C8 O4 1.260(5) . ?
C8 O3 1.263(5) . ?
C8 C9 1.490(6) . ?
C9 C10 1.386(7) . ?
C9 C14 1.399(7) . ?
C10 C11 1.395(7) . ?
C11 C12 1.388(8) . ?
C12 C13 1.365(8) . ?
C13 C14 1.391(7) . ?
C15 N1 1.329(5) . ?
C15 C16 1.387(6) 2_566 ?
C16 N1 1.333(5) . ?
C16 C15 1.387(6) 2_566 ?
C1S O1S 1.153(8) . ?
C1S O2S 1.156(8) . ?
C2S O3S 1.136(5) 2_577 ?
C2S O3S 1.136(5) . ?
Cu1 O2 1.959(3) 2_666 ?
Cu1 O1 1.966(3) . ?
Cu1 O3 1.967(3) . ?
Cu1 O4 1.967(3) 2_666 ?
Cu1 N1 2.155(3) . ?
Cu1 Cu1 2.5753(10) 2_666 ?
O2 Cu1 1.959(3) 2_666 ?
O4 Cu1 1.967(3) 2_666 ?

loop_
_geom_torsion_atom_site_label_1
_geom_torsion_atom_site_label_2
_geom_torsion_atom_site_label_3
_geom_torsion_atom_site_label_4
_geom_torsion
_geom_torsion_site_symmetry_1
_geom_torsion_site_symmetry_2
_geom_torsion_site_symmetry_3
_geom_torsion_site_symmetry_4
_geom_torsion_publ_flag
O2 C1 C2 C3 -179.0(4) . . . . ?
O1 C1 C2 C3 1.8(6) . . . . ?
O2 C1 C2 C7 1.3(6) . . . . ?
O1 C1 C2 C7 -177.9(4) . . . . ?
C7 C2 C3 C4 -0.6(7) . . . . ?
C1 C2 C3 C4 179.8(4) . . . . ?
C2 C3 C4 C5 -0.9(7) . . . . ?
C3 C4 C5 C6 1.6(7) . . . . ?
C4 C5 C6 C7 -0.8(7) . . . . ?
C5 C6 C7 C2 -0.6(7) . . . . ?
C3 C2 C7 C6 1.3(6) . . . . ?
C1 C2 C7 C6 -179.0(4) . . . . ?
O4 C8 C9 C10 -171.8(4) . . . . ?
O3 C8 C9 C10 7.9(6) . . . . ?
O4 C8 C9 C14 8.9(6) . . . . ?
O3 C8 C9 C14 -171.4(4) . . . . ?
C14 C9 C10 C11 -0.1(7) . . . . ?
C8 C9 C10 C11 -179.4(4) . . . . ?
C9 C10 C11 C12 0.4(8) . . . . ?
C10 C11 C12 C13 -0.3(9) . . . . ?
C11 C12 C13 C14 -0.2(10) . . . . ?
C12 C13 C14 C9 0.6(9) . . . . ?
C10 C9 C14 C13 -0.4(8) . . . . ?
C8 C9 C14 C13 178.9(5) . . . . ?
C16 C15 N1 C16 -1.0(7) 2_566 . . . ?
C16 C15 N1 Cu1 -176.0(3) 2_566 . . . ?
C15 C16 N1 C15 1.0(7) 2_566 . . . ?
C15 C16 N1 Cu1 176.0(3) 2_566 . . . ?
O2 Cu1 N1 C15 -34.2(3) 2_666 . . . ?
O1 Cu1 N1 C15 144.7(3) . . . . ?
O3 Cu1 N1 C15 -123.9(3) . . . . ?
O4 Cu1 N1 C15 55.3(3) 2_666 . . . ?
Cu1 Cu1 N1 C15 120.0(10) 2_666 . . . ?
O2 Cu1 N1 C16 150.9(3) 2_666 . . . ?
O1 Cu1 N1 C16 -30.2(3) . . . . ?
O3 Cu1 N1 C16 61.2(3) . . . . ?
O4 Cu1 N1 C16 -119.6(3) 2_666 . . . ?
Cu1 Cu1 N1 C16 -54.9(12) 2_666 . . . ?
O2 C1 O1 Cu1 -2.2(6) . . . . ?
C2 C1 O1 Cu1 176.9(3) . . . . ?
O2 Cu1 O1 C1 -3.6(11) 2_666 . . . ?
O3 Cu1 O1 C1 85.6(4) . . . . ?
O4 Cu1 O1 C1 -84.4(4) 2_666 . . . ?
N1 Cu1 O1 C1 -177.3(3) . . . . ?
Cu1 Cu1 O1 C1 0.4(3) 2_666 . . . ?
O1 C1 O2 Cu1 3.0(6) . . . 2_666 ?
C2 C1 O2 Cu1 -176.2(3) . . . 2_666 ?
O4 C8 O3 Cu1 -2.3(6) . . . . ?
C9 C8 O3 Cu1 178.0(3) . . . . ?
O2 Cu1 O3 C8 90.5(3) 2_666 . . . ?
O1 Cu1 O3 C8 -79.9(3) . . . . ?
O4 Cu1 O3 C8 12.4(10) 2_666 . . . ?
N1 Cu1 O3 C8 -172.4(3) . . . . ?
Cu1 Cu1 O3 C8 2.5(3) 2_666 . . . ?
O3 C8 O4 Cu1 -0.1(6) . . . 2_666 ?
C9 C8 O4 Cu1 179.6(3) . . . 2_666 ?
